data_4333645
loop_
_publ_author_name
'Khadija Hakouk'
'Olivier Oms'
'Anne Dolbecq'
'Hani El Moll'
'J\'er\^ome Marrot'
'Michel Evain'
'Florian Molton'
'Carole Duboc'
'Philippe Deniard'
'St\'ephane Jobic'
'Pierre Mialane'
'R\'emi Dessapt'

_publ_contact_author_address
;Institut des Materiaux JeanRouxel,
 Universite de Nantes, CNRS, 2 rue de la, Houssiniere, BP 32229,44322 Nantes
;
_publ_contact_author_email remi.dessapt@cnrs-imn.fr
_publ_contact_author_name 'Dessapt, Remi'
_publ_section_title
;
 Sulfonium Polyoxometalates: A New Class of Solid-State Photochromic
 Hybrid Organic-Inorganic Materials
;
_journal_name_full 'Inorganic Chemistry'
_journal_page_first 555
_journal_page_last 557
_journal_paper_doi 10.1021/ic302477p
_journal_volume 52
_journal_year 2013
_chemical_formula_sum 'C12 H36 Mo8 O26 S4'
_chemical_formula_weight 1492.17
_chemical_name_systematic
; 
 ? 
;
_space_group_IT_number 15
_symmetry_cell_setting monoclinic
_symmetry_space_group_name_Hall '-C 2yc'
_symmetry_space_group_name_H-M 'C 1 2/c 1'
_atom_sites_solution_hydrogens geom
_atom_sites_solution_primary direct
_atom_sites_solution_secondary difmap
_audit_creation_method SHELXL-97
_audit_update_record
;
2012-10-25 # Formatted by publCIF
;
_cell_angle_alpha 90.00
_cell_angle_beta 120.498(2)
_cell_angle_gamma 90.00
_cell_formula_units_Z 8
_cell_length_a 24.0818(12)
_cell_length_b 20.8949(10)
_cell_length_c 17.6748(7)
_cell_measurement_reflns_used 8697
_cell_measurement_temperature 296(2)
_cell_measurement_theta_max 25.94
_cell_measurement_theta_min 2.24
_cell_volume 7663.3(6)
_computing_cell_refinement 'Bruker SAINT'
_computing_data_collection 'Bruker APEX2'
_computing_data_reduction 'Bruker SAINT'
_computing_molecular_graphics 'Bruker SHELXTL'
_computing_publication_material 'Bruker SHELXTL'
_computing_structure_refinement 'SHELXL-97 (Sheldrick, 1997)'
_computing_structure_solution 'SHELXS-97 (Sheldrick, 1990)'
_diffrn_ambient_temperature 296(2)
_diffrn_measured_fraction_theta_full 0.998
_diffrn_measured_fraction_theta_max 0.998
_diffrn_measurement_device_type 'Bruker APEX-II CCD'
_diffrn_measurement_method '\f and \w scans'
_diffrn_radiation_monochromator graphite
_diffrn_radiation_source 'fine-focus sealed tube'
_diffrn_radiation_type MoK\a
_diffrn_radiation_wavelength 0.71073
_diffrn_reflns_av_R_equivalents 0.0514
_diffrn_reflns_av_sigmaI/netI 0.0474
_diffrn_reflns_limit_h_max 32
_diffrn_reflns_limit_h_min -33
_diffrn_reflns_limit_k_max 29
_diffrn_reflns_limit_k_min -29
_diffrn_reflns_limit_l_max 24
_diffrn_reflns_limit_l_min -19
_diffrn_reflns_number 60924
_diffrn_reflns_theta_full 30.00
_diffrn_reflns_theta_max 30.00
_diffrn_reflns_theta_min 1.38
_diffrn_standards_number 0
_exptl_absorpt_coefficient_mu 2.833
_exptl_absorpt_correction_T_max 0.9455
_exptl_absorpt_correction_T_min 0.7274
_exptl_absorpt_correction_type multi-scan
_exptl_crystal_colour colorless
_exptl_crystal_density_diffrn 2.587
_exptl_crystal_description block
_exptl_crystal_F_000 5728
_exptl_crystal_size_max 0.12
_exptl_crystal_size_mid 0.08
_exptl_crystal_size_min 0.02
_refine_diff_density_max 1.172
_refine_diff_density_min -1.387
_refine_diff_density_rms 0.135
_refine_ls_extinction_method none
_refine_ls_goodness_of_fit_ref 1.008
_refine_ls_hydrogen_treatment constr
_refine_ls_matrix_type full
_refine_ls_number_parameters 547
_refine_ls_number_reflns 11162
_refine_ls_number_restraints 13
_refine_ls_restrained_S_all 1.017
_refine_ls_R_factor_all 0.1015
_refine_ls_R_factor_gt 0.0443
_refine_ls_shift/su_max 0.043
_refine_ls_shift/su_mean 0.002
_refine_ls_structure_factor_coef Fsqd
_refine_ls_weighting_details 'calc w=1/[\s^2^(Fo^2^)+(0.0368P)^2^+37.8296P] where P=(Fo^2^+2Fc^2^)/3'
_refine_ls_weighting_scheme calc
_refine_ls_wR_factor_gt 0.0905
_refine_ls_wR_factor_ref 0.1154
_reflns_number_gt 6266
_reflns_number_total 11162
_reflns_threshold_expression >2sigma(I)
_cod_data_source_file ic302477p_si_002_2.cif
_cod_data_source_block I
_cod_original_cell_volume 7663.2(6)
_cod_database_code 4333645

loop_
_symmetry_equiv_pos_as_xyz
'x, y, z'
'-x, y, -z+1/2'
'x+1/2, y+1/2, z'
'-x+1/2, y+1/2, -z+1/2'
'-x, -y, -z'
'x, -y, z-1/2'
'-x+1/2, -y+1/2, -z'
'x+1/2, -y+1/2, z-1/2'

loop_
_atom_site_label
_atom_site_type_symbol
_atom_site_fract_x
_atom_site_fract_y
_atom_site_fract_z
_atom_site_U_iso_or_equiv
_atom_site_adp_type
_atom_site_occupancy
_atom_site_symmetry_multiplicity
_atom_site_calc_flag
_atom_site_refinement_flags
_atom_site_disorder_assembly
_atom_site_disorder_group
Mo1 Mo 0.069522(8) 0.731907(10) 0.668523(10) 0.04209(5) Uani 1 1 d . . .
Mo2 Mo -0.001193(9) 0.758682(10) 0.460772(11) 0.04625(6) Uani 1 1 d . . .
Mo3 Mo 0.081765(11) 0.889938(10) 0.504285(12) 0.05692(7) Uani 1 1 d . . .
Mo4 Mo 0.153071(9) 0.862026(10) 0.713510(11) 0.04737(6) Uani 1 1 d . . .
Mo5 Mo 0.169548(8) 0.749586(10) 0.575328(10) 0.04228(5) Uani 1 1 d . . .
Mo6 Mo 0.240094(10) 0.724493(12) 0.783721(13) 0.05617(7) Uani 1 1 d . . .
Mo7 Mo 0.157947(12) 0.591979(12) 0.741690(14) 0.06719(9) Uani 1 1 d . . .
Mo8 Mo 0.086786(9) 0.619827(10) 0.531151(12) 0.05096(6) Uani 1 1 d . . .
O1 O 0.01028(7) 0.77186(9) 0.67164(9) 0.0621(6) Uani 1 1 d . . .
O2 O 0.07961(7) 0.66216(8) 0.72848(9) 0.0593(5) Uani 1 1 d . . .
O3 O 0.14581(6) 0.77636(7) 0.75758(8) 0.0478(5) Uani 1 1 d . . .
O4 O 0.02134(6) 0.69215(7) 0.55284(8) 0.0459(5) Uani 1 1 d . . .
O5 O 0.08696(6) 0.79870(7) 0.58978(7) 0.0394(4) Uani 1 1 d . . .
O6 O 0.15269(6) 0.68317(7) 0.65426(8) 0.0433(4) Uani 1 1 d . . .
O7 O -0.05774(7) 0.79754(9) 0.47335(10) 0.0670(6) Uani 1 1 d . . .
O8 O -0.04360(8) 0.71464(9) 0.36803(10) 0.0673(7) Uani 1 1 d . . .
O9 O 0.03009(7) 0.82529(8) 0.41993(8) 0.0557(5) Uani 1 1 d . . .
O10 O 0.09322(6) 0.70487(7) 0.48630(8) 0.0444(4) Uani 1 1 d . . .
O11 O 0.02259(9) 0.92774(9) 0.51245(11) 0.0813(8) Uani 1 1 d . . .
O12 O 0.09835(10) 0.93970(9) 0.44164(10) 0.0891(8) Uani 1 1 d . . .
O13 O 0.15261(7) 0.90709(7) 0.62064(9) 0.0559(5) Uani 1 1 d . . .
O14 O 0.15889(7) 0.81880(8) 0.51466(8) 0.0546(5) Uani 1 1 d . . .
O15 O 0.21975(8) 0.89163(9) 0.80208(10) 0.0692(6) Uani 1 1 d . . .
O16 O 0.09179(7) 0.89737(8) 0.71828(9) 0.0659(6) Uani 1 1 d . . .
O17 O 0.21779(6) 0.78966(8) 0.69087(8) 0.0469(5) Uani 1 1 d . . .
O18 O 0.22805(7) 0.70894(9) 0.57119(10) 0.0640(6) Uani 1 1 d . . .
O19 O 0.28141(9) 0.76897(10) 0.87473(11) 0.0821(8) Uani 1 1 d . . .
O20 O 0.29668(8) 0.68555(10) 0.77145(11) 0.0797(7) Uani 1 1 d . . .
O21 O 0.20864(8) 0.65770(9) 0.82456(10) 0.0678(6) Uani 1 1 d . . .
O22 O 0.21751(9) 0.55302(10) 0.73694(13) 0.0885(8) Uani 1 1 d . . .
O23 O 0.13984(10) 0.54379(10) 0.80397(13) 0.1027(9) Uani 1 1 d . . .
O24 O 0.08838(8) 0.57438(8) 0.62465(10) 0.0638(6) Uani 1 1 d . . .
O25 O 0.14778(8) 0.58325(9) 0.52612(11) 0.0736(7) Uani 1 1 d . . .
O26 O 0.01879(8) 0.59044(9) 0.44355(11) 0.0721(7) Uani 1 1 d . . .
S1A S 0.10980(4) 0.94182(5) 0.27740(6) 0.0619(3) Uani 0.70 1 d PD A 1
C1A C 0.19640(17) 0.9448(2) 0.3574(3) 0.0901(15) Uani 0.70 1 d P A 1
H1A1 H 0.2041 0.9302 0.4134 0.135 Uiso 0.70 1 calc PR A 1
H1A2 H 0.2115 0.9880 0.3626 0.135 Uiso 0.70 1 calc PR A 1
H1A3 H 0.2190 0.9177 0.3380 0.135 Uiso 0.70 1 calc PR A 1
C2A C 0.09286(19) 0.86111(19) 0.2793(2) 0.0852(15) Uani 0.70 1 d PD A 1
H2A1 H 0.1246 0.8357 0.2758 0.128 Uiso 0.70 1 calc PR A 1
H2A2 H 0.0510 0.8516 0.2303 0.128 Uiso 0.70 1 calc PR A 1
H2A3 H 0.0936 0.8516 0.3330 0.128 Uiso 0.70 1 calc PR A 1
C3A C 0.11076(18) 0.9459(2) 0.1763(2) 0.0747(14) Uani 0.70 1 d P A 1
H3A1 H 0.1284 0.9069 0.1684 0.112 Uiso 0.70 1 calc PR A 1
H3A2 H 0.1369 0.9814 0.1785 0.112 Uiso 0.70 1 calc PR A 1
H3A3 H 0.0676 0.9515 0.1281 0.112 Uiso 0.70 1 calc PR A 1
S1B S 0.12315(10) 0.90221(12) 0.24335(13) 0.0661(8) Uani 0.30 1 d PD B 2
C1B C 0.1836(4) 0.9342(5) 0.3377(5) 0.0901(15) Uani 0.30 1 d PD B 2
H1B1 H 0.1983 0.9730 0.3245 0.135 Uiso 0.30 1 calc PR B 2
H1B2 H 0.2186 0.9043 0.3650 0.135 Uiso 0.30 1 calc PR B 2
H1B3 H 0.1680 0.9435 0.3768 0.135 Uiso 0.30 1 calc PR B 2
C2B C 0.1042(4) 0.8329(4) 0.2850(5) 0.0852(15) Uani 0.30 1 d PD B 2
H2B1 H 0.1368 0.8265 0.3453 0.128 Uiso 0.30 1 calc PR B 2
H2B2 H 0.1025 0.7961 0.2513 0.128 Uiso 0.30 1 calc PR B 2
H2B3 H 0.0632 0.8386 0.2808 0.128 Uiso 0.30 1 calc PR B 2
C3B C 0.0642(4) 0.9541(5) 0.2378(5) 0.0747(14) Uani 0.30 1 d P B 2
H3B1 H 0.0689 0.9580 0.2949 0.112 Uiso 0.30 1 calc PR B 2
H3B2 H 0.0222 0.9374 0.1973 0.112 Uiso 0.30 1 calc PR B 2
H3B3 H 0.0690 0.9954 0.2181 0.112 Uiso 0.30 1 calc PR B 2
S2A S 0.14102(4) 0.08898(5) 0.43614(6) 0.0671(3) Uani 0.75 1 d P C 1
C4A C 0.05719(16) 0.0876(2) 0.3771(2) 0.0861(14) Uani 0.75 1 d P C 1
H4A1 H 0.0425 0.0441 0.3689 0.129 Uiso 0.75 1 calc PR C 1
H4A2 H 0.0419 0.1074 0.3208 0.129 Uiso 0.75 1 calc PR C 1
H4A3 H 0.0410 0.1106 0.4088 0.129 Uiso 0.75 1 calc PR C 1
C5A C 0.15799(19) 0.1716(2) 0.4425(2) 0.1054(14) Uani 0.75 1 d P C 1
H5A1 H 0.1385 0.1891 0.3844 0.158 Uiso 0.75 1 calc PR C 1
H5A2 H 0.2038 0.1778 0.4721 0.158 Uiso 0.75 1 calc PR C 1
H5A3 H 0.1409 0.1927 0.4746 0.158 Uiso 0.75 1 calc PR C 1
C6A C 0.1580(2) 0.0740(2) 0.5465(2) 0.114(2) Uani 0.75 1 d P C 1
H6A1 H 0.1464 0.1108 0.5678 0.172 Uiso 0.75 1 calc PR C 1
H6A2 H 0.2032 0.0654 0.5839 0.172 Uiso 0.75 1 calc PR C 1
H6A3 H 0.1336 0.0376 0.5464 0.172 Uiso 0.75 1 calc PR C 1
S2B S 0.13698(13) 0.11846(16) 0.48929(16) 0.0743(11) Uani 0.25 1 d PD D 2
C4B C 0.0641(4) 0.0938(6) 0.4023(6) 0.0861(14) Uani 0.25 1 d PD D 2
H4B1 H 0.0693 0.0831 0.3534 0.129 Uiso 0.25 1 calc PR D 2
H4B2 H 0.0331 0.1278 0.3857 0.129 Uiso 0.25 1 calc PR D 2
H4B3 H 0.0492 0.0570 0.4192 0.129 Uiso 0.25 1 calc PR D 2
C5B C 0.1523(5) 0.1928(4) 0.4523(7) 0.1054(14) Uani 0.25 1 d PD D 2
H5B1 H 0.1121 0.2120 0.4101 0.158 Uiso 0.25 1 calc PR D 2
H5B2 H 0.1778 0.1850 0.4256 0.158 Uiso 0.25 1 calc PR D 2
H5B3 H 0.1751 0.2211 0.5014 0.158 Uiso 0.25 1 calc PR D 2
C6B C 0.1887(7) 0.0684(6) 0.4856(8) 0.114(2) Uani 0.25 1 d P D 2
H6B1 H 0.1861 0.0276 0.5084 0.172 Uiso 0.25 1 calc PR D 2
H6B2 H 0.2316 0.0851 0.5203 0.172 Uiso 0.25 1 calc PR D 2
H6B3 H 0.1785 0.0635 0.4258 0.172 Uiso 0.25 1 calc PR D 2
S3A S 0.12922(5) 0.57389(6) 0.96923(8) 0.0750(4) Uani 0.65 1 d PD E 1
C7A C 0.05309(18) 0.5512(2) 0.8870(3) 0.0833(14) Uani 0.65 1 d P E 1
H7A1 H 0.0222 0.5825 0.8818 0.125 Uiso 0.65 1 calc PR E 1
H7A2 H 0.0425 0.5104 0.9013 0.125 Uiso 0.65 1 calc PR E 1
H7A3 H 0.0524 0.5480 0.8324 0.125 Uiso 0.65 1 calc PR E 1
C8A C 0.1257(2) 0.65420(19) 0.9447(3) 0.0936(16) Uani 0.65 1 d PD E 1
H8A1 H 0.1280 0.6594 0.8924 0.140 Uiso 0.65 1 calc PR E 1
H8A2 H 0.1612 0.6761 0.9926 0.140 Uiso 0.65 1 calc PR E 1
H8A3 H 0.0859 0.6718 0.9354 0.140 Uiso 0.65 1 calc PR E 1
C9A C 0.1227(2) 0.5772(3) 1.0668(3) 0.0896(18) Uani 0.65 1 d P E 1
H9A1 H 0.1624 0.5927 1.1152 0.134 Uiso 0.65 1 calc PR E 1
H9A2 H 0.1139 0.5352 1.0800 0.134 Uiso 0.65 1 calc PR E 1
H9A3 H 0.0882 0.6056 1.0568 0.134 Uiso 0.65 1 calc PR E 1
S3B S 0.09975(9) 0.60913(11) 0.98104(12) 0.0727(7) Uani 0.35 1 d PD F 2
C7B C 0.0409(4) 0.5598(5) 0.8873(6) 0.0833(14) Uani 0.35 1 d PD F 2
H7B1 H 0.0030 0.5535 0.8915 0.125 Uiso 0.35 1 calc PR F 2
H7B2 H 0.0598 0.5190 0.8887 0.125 Uiso 0.35 1 calc PR F 2
H7B3 H 0.0294 0.5812 0.8333 0.125 Uiso 0.35 1 calc PR F 2
C8B C 0.1163(4) 0.6779(3) 0.9354(5) 0.0936(16) Uani 0.35 1 d PD F 2
H8B1 H 0.1049 0.6691 0.8759 0.140 Uiso 0.35 1 calc PR F 2
H8B2 H 0.1614 0.6880 0.9695 0.140 Uiso 0.35 1 calc PR F 2
H8B3 H 0.0916 0.7136 0.9364 0.140 Uiso 0.35 1 calc PR F 2
C9B C 0.1727(4) 0.5633(5) 1.0161(5) 0.0896(18) Uani 0.35 1 d P F 2
H9B1 H 0.1773 0.5321 1.0588 0.134 Uiso 0.35 1 calc PR F 2
H9B2 H 0.2092 0.5915 1.0417 0.134 Uiso 0.35 1 calc PR F 2
H9B3 H 0.1702 0.5419 0.9664 0.134 Uiso 0.35 1 calc PR F 2
S4A S 0.84713(5) 0.63738(6) 0.20490(7) 0.0908(4) Uani 0.70 1 d PD G 1
C10A C 0.79171(19) 0.5956(2) 0.1117(3) 0.1027(18) Uani 0.70 1 d PD G 1
H10A H 0.7494 0.6128 0.0907 0.154 Uiso 0.70 1 calc PR G 1
H10B H 0.7923 0.5512 0.1261 0.154 Uiso 0.70 1 calc PR G 1
H10C H 0.8029 0.5998 0.0670 0.154 Uiso 0.70 1 calc PR G 1
C11A C 0.8658(2) 0.7009(3) 0.1608(3) 0.155(3) Uani 0.70 1 d PD G 1
H11A H 0.8498 0.6931 0.0996 0.233 Uiso 0.70 1 calc PR G 1
H11B H 0.9118 0.7062 0.1909 0.233 Uiso 0.70 1 calc PR G 1
H11C H 0.8464 0.7390 0.1673 0.233 Uiso 0.70 1 calc PR G 1
C12A C 0.92163(16) 0.6030(3) 0.2215(3) 0.144(2) Uani 0.70 1 d PD G 1
H12A H 0.9247 0.5592 0.2395 0.215 Uiso 0.70 1 calc PR G 1
H12B H 0.9575 0.6267 0.2661 0.215 Uiso 0.70 1 calc PR G 1
H12C H 0.9222 0.6050 0.1676 0.215 Uiso 0.70 1 calc PR G 1
S4B S 0.86408(14) 0.60800(15) 0.17396(19) 0.1052(13) Uani 0.30 1 d PD H 2
C10B C 0.7840(4) 0.5860(5) 0.0902(7) 0.1027(18) Uani 0.30 1 d PD H 2
H10D H 0.7557 0.5883 0.1135 0.154 Uiso 0.30 1 calc PR H 2
H10E H 0.7843 0.5431 0.0710 0.154 Uiso 0.30 1 calc PR H 2
H10F H 0.7693 0.6148 0.0414 0.154 Uiso 0.30 1 calc PR H 2
C11B C 0.8455(6) 0.6891(4) 0.1709(7) 0.155(3) Uani 0.30 1 d PD H 2
H11D H 0.8267 0.7046 0.1118 0.233 Uiso 0.30 1 calc PR H 2
H11E H 0.8841 0.7127 0.2084 0.233 Uiso 0.30 1 calc PR H 2
H11F H 0.8154 0.6945 0.1909 0.233 Uiso 0.30 1 calc PR H 2
C12B C 0.8493(3) 0.6133(8) 0.2673(4) 0.144(2) Uani 0.30 1 d PD H 2
H12D H 0.8239 0.6506 0.2604 0.215 Uiso 0.30 1 calc PR H 2
H12E H 0.8898 0.6163 0.3214 0.215 Uiso 0.30 1 calc PR H 2
H12F H 0.8267 0.5758 0.2682 0.215 Uiso 0.30 1 calc PR H 2

loop_
_atom_site_aniso_label
_atom_site_aniso_U_11
_atom_site_aniso_U_22
_atom_site_aniso_U_33
_atom_site_aniso_U_23
_atom_site_aniso_U_13
_atom_site_aniso_U_12
Mo1 0.04601(7) 0.04851(11) 0.03708(6) 0.00286(7) 0.02499(5) 0.00149(8)
Mo2 0.04649(9) 0.04895(11) 0.03392(7) -0.00247(8) 0.01355(6) -0.00356(9)
Mo3 0.08632(12) 0.04049(11) 0.04045(8) -0.00150(8) 0.02960(7) -0.00765(10)
Mo4 0.05889(9) 0.04622(11) 0.03602(7) -0.01135(7) 0.02337(6) -0.00206(9)
Mo5 0.04537(7) 0.04686(11) 0.04184(6) -0.01441(7) 0.02742(5) -0.01181(8)
Mo6 0.04795(10) 0.06214(14) 0.04204(9) -0.00344(9) 0.01086(7) 0.00881(10)
Mo7 0.07870(13) 0.05384(14) 0.06469(10) 0.01651(10) 0.03321(9) 0.01185(11)
Mo8 0.05700(9) 0.04031(11) 0.05644(8) -0.01170(8) 0.02942(6) -0.00921(9)
O1 0.0666(7) 0.0742(12) 0.0608(6) 0.0066(7) 0.0436(5) 0.0125(8)
O2 0.0685(7) 0.0632(11) 0.0566(6) 0.0142(7) 0.0393(5) 0.0037(8)
O3 0.0564(7) 0.0544(9) 0.0333(5) 0.0012(6) 0.0235(4) 0.0074(7)
O4 0.0430(6) 0.0475(9) 0.0467(6) -0.0004(6) 0.0224(5) -0.0070(6)
O5 0.0459(6) 0.0414(8) 0.0310(5) -0.0035(5) 0.0196(4) -0.0016(6)
O6 0.0439(6) 0.0424(8) 0.0427(6) -0.0050(6) 0.0214(4) -0.0007(6)
O7 0.0503(8) 0.0721(12) 0.0646(8) -0.0013(9) 0.0190(6) 0.0119(8)
O8 0.0706(10) 0.0660(11) 0.0448(7) -0.0125(8) 0.0143(7) -0.0136(9)
O9 0.0773(9) 0.0499(9) 0.0315(6) 0.0007(6) 0.0214(5) -0.0051(8)
O10 0.0528(6) 0.0459(8) 0.0397(5) -0.0155(6) 0.0274(4) -0.0153(6)
O11 0.1074(12) 0.0601(12) 0.0647(9) 0.0006(9) 0.0351(8) 0.0191(10)
O12 0.1572(14) 0.0533(11) 0.0593(7) -0.0020(8) 0.0569(7) -0.0266(11)
O13 0.0799(8) 0.0385(8) 0.0539(6) -0.0106(6) 0.0372(5) -0.0144(7)
O14 0.0709(7) 0.0559(10) 0.0501(6) -0.0155(6) 0.0402(5) -0.0240(7)
O15 0.0764(9) 0.0652(11) 0.0560(8) -0.0238(8) 0.0264(6) -0.0115(9)
O16 0.0811(8) 0.0617(11) 0.0601(7) -0.0089(7) 0.0397(6) 0.0132(8)
O17 0.0416(6) 0.0517(9) 0.0445(6) -0.0131(6) 0.0196(5) -0.0097(7)
O18 0.0561(7) 0.0740(11) 0.0750(7) -0.0261(8) 0.0429(5) -0.0108(8)
O19 0.0695(11) 0.0880(14) 0.0514(9) -0.0085(9) 0.0032(8) 0.0106(11)
O20 0.0486(8) 0.0931(14) 0.0785(10) -0.0107(10) 0.0184(7) 0.0168(9)
O21 0.0714(9) 0.0704(12) 0.0469(7) 0.0132(8) 0.0193(6) 0.0179(9)
O22 0.0864(11) 0.0745(13) 0.0940(11) 0.0069(10) 0.0380(9) 0.0274(10)
O23 0.1392(14) 0.0736(13) 0.1037(11) 0.0415(10) 0.0677(9) 0.0163(12)
O24 0.0719(8) 0.0405(9) 0.0782(8) 0.0023(8) 0.0375(6) -0.0103(8)
O25 0.0791(9) 0.0590(11) 0.0863(9) -0.0191(8) 0.0445(7) 0.0030(9)
O26 0.0727(10) 0.0556(11) 0.0745(9) -0.0193(8) 0.0274(7) -0.0197(9)
S1A 0.0596(4) 0.0606(6) 0.0681(4) -0.0097(4) 0.0342(3) 0.0113(4)
C1A 0.0437(16) 0.114(3) 0.082(2) -0.042(2) 0.0096(14) -0.0237(19)
C2A 0.1107(18) 0.085(3) 0.0720(14) -0.0196(18) 0.0554(12) -0.025(2)
C3A 0.091(2) 0.072(3) 0.0663(15) 0.0019(17) 0.0439(13) 0.006(2)
S1B 0.0649(10) 0.0752(15) 0.0620(9) -0.0141(10) 0.0350(7) 0.0021(11)
C1B 0.0437(16) 0.114(3) 0.082(2) -0.042(2) 0.0096(14) -0.0237(19)
C2B 0.1107(18) 0.085(3) 0.0720(14) -0.0196(18) 0.0554(12) -0.025(2)
C3B 0.091(2) 0.072(3) 0.0663(15) 0.0019(17) 0.0439(13) 0.006(2)
S2A 0.0582(4) 0.0670(6) 0.0784(4) -0.0197(4) 0.0363(3) 0.0060(4)
C4A 0.0564(15) 0.100(2) 0.072(2) -0.0332(18) 0.0104(14) 0.0126(17)
C5A 0.164(2) 0.078(3) 0.1221(17) -0.0232(18) 0.1075(13) -0.042(2)
C6A 0.141(4) 0.058(2) 0.069(2) 0.007(2) -0.002(2) -0.031(2)
S2B 0.0683(14) 0.093(2) 0.0516(12) 0.0011(14) 0.0229(10) 0.0029(16)
C4B 0.0564(15) 0.100(2) 0.072(2) -0.0332(18) 0.0104(14) 0.0126(17)
C5B 0.164(2) 0.078(3) 0.1221(17) -0.0232(18) 0.1075(13) -0.042(2)
C6B 0.141(4) 0.058(2) 0.069(2) 0.007(2) -0.002(2) -0.031(2)
S3A 0.0500(5) 0.0616(7) 0.0933(7) -0.0128(6) 0.0218(4) 0.0058(5)
C7A 0.0410(16) 0.085(2) 0.099(2) -0.0140(19) 0.0174(14) 0.0024(17)
C8A 0.119(2) 0.061(3) 0.0961(19) -0.022(2) 0.0517(16) -0.020(2)
C9A 0.074(2) 0.098(3) 0.077(2) -0.005(2) 0.0239(17) 0.001(2)
S3B 0.0669(9) 0.0771(13) 0.0664(9) -0.0141(9) 0.0281(7) 0.0190(10)
C7B 0.0410(16) 0.085(2) 0.099(2) -0.0140(19) 0.0174(14) 0.0024(17)
C8B 0.119(2) 0.061(3) 0.0961(19) -0.022(2) 0.0517(16) -0.020(2)
C9B 0.074(2) 0.098(3) 0.077(2) -0.005(2) 0.0239(17) 0.001(2)
S4A 0.0733(5) 0.1152(9) 0.0938(5) -0.0523(5) 0.0495(3) -0.0096(6)
C10A 0.0558(18) 0.093(3) 0.105(3) -0.038(2) 0.0010(18) 0.0004(19)
C11A 0.143(4) 0.252(6) 0.083(2) 0.041(3) 0.067(2) 0.045(4)
C12A 0.0382(18) 0.246(5) 0.117(3) -0.098(3) 0.0176(17) -0.005(3)
S4B 0.0922(17) 0.098(2) 0.1062(18) -0.0239(16) 0.0362(13) 0.0182(16)
C10B 0.0558(18) 0.093(3) 0.105(3) -0.038(2) 0.0010(18) 0.0004(19)
C11B 0.143(4) 0.252(6) 0.083(2) 0.041(3) 0.067(2) 0.045(4)
C12B 0.0382(18) 0.246(5) 0.117(3) -0.098(3) 0.0176(17) -0.005(3)

loop_
_atom_type_symbol
_atom_type_description
_atom_type_scat_dispersion_real
_atom_type_scat_dispersion_imag
_atom_type_scat_source
C C 0.0033 0.0016 'International Tables Vol C Tables 4.2.6.8 and 6.1.1.4'
H H 0.0000 0.0000 'International Tables Vol C Tables 4.2.6.8 and 6.1.1.4'
O O 0.0106 0.0060 'International Tables Vol C Tables 4.2.6.8 and 6.1.1.4'
S S 0.1246 0.1234 'International Tables Vol C Tables 4.2.6.8 and 6.1.1.4'
Mo Mo -1.6832 0.6857 'International Tables Vol C Tables 4.2.6.8 and 6.1.1.4'

loop_
_geom_angle_atom_site_label_1
_geom_angle_atom_site_label_2
_geom_angle_atom_site_label_3
_geom_angle
O1 Mo1 O2 104.73(9)
O1 Mo1 O3 101.86(7)
O2 Mo1 O3 97.13(6)
O1 Mo1 O4 100.53(6)
O2 Mo1 O4 96.10(7)
O3 Mo1 O4 150.07(7)
O1 Mo1 O5 98.42(7)
O2 Mo1 O5 156.84(7)
O3 Mo1 O5 78.46(5)
O4 Mo1 O5 78.84(6)
O1 Mo1 O6 174.37(7)
O2 Mo1 O6 80.86(7)
O3 Mo1 O6 77.83(6)
O4 Mo1 O6 77.94(5)
O5 Mo1 O6 75.99(5)
O1 Mo1 Mo2 89.12(5)
O2 Mo1 Mo2 131.94(5)
O3 Mo1 Mo2 125.19(5)
O4 Mo1 Mo2 35.84(4)
O5 Mo1 Mo2 46.74(3)
O6 Mo1 Mo2 86.55(3)
O7 Mo2 O8 104.89(8)
O7 Mo2 O9 101.53(9)
O8 Mo2 O9 101.04(8)
O7 Mo2 O4 97.52(8)
O8 Mo2 O4 101.03(7)
O9 Mo2 O4 145.90(5)
O7 Mo2 O5 95.32(6)
O8 Mo2 O5 159.66(8)
O9 Mo2 O5 76.66(5)
O4 Mo2 O5 73.61(5)
O7 Mo2 O10 164.05(6)
O8 Mo2 O10 88.59(7)
O9 Mo2 O10 83.80(6)
O4 Mo2 O10 71.09(6)
O5 Mo2 O10 71.08(5)
O7 Mo2 Mo1 85.91(5)
O8 Mo2 Mo1 135.97(6)
O9 Mo2 Mo1 118.75(4)
O4 Mo2 Mo1 34.95(4)
O5 Mo2 Mo1 42.10(4)
O10 Mo2 Mo1 78.40(3)
O11 Mo3 O12 104.73(10)
O11 Mo3 O13 98.60(8)
O12 Mo3 O13 101.96(8)
O11 Mo3 O9 98.72(8)
O12 Mo3 O9 101.35(7)
O13 Mo3 O9 146.22(6)
O11 Mo3 O14 165.26(8)
O12 Mo3 O14 90.01(9)
O13 Mo3 O14 78.13(6)
O9 Mo3 O14 77.76(6)
O11 Mo3 O5 95.39(8)
O12 Mo3 O5 159.87(8)
O13 Mo3 O5 74.94(6)
O9 Mo3 O5 74.74(5)
O14 Mo3 O5 69.87(6)
O16 Mo4 O15 103.70(9)
O16 Mo4 O13 101.85(8)
O15 Mo4 O13 101.90(8)
O16 Mo4 O3 96.94(8)
O15 Mo4 O3 101.36(7)
O13 Mo4 O3 145.51(6)
O16 Mo4 O17 164.19(7)
O15 Mo4 O17 89.59(7)
O13 Mo4 O17 83.36(7)
O3 Mo4 O17 71.69(6)
O16 Mo4 O5 95.51(6)
O15 Mo4 O5 160.55(8)
O13 Mo4 O5 76.68(6)
O3 Mo4 O5 72.92(5)
O17 Mo4 O5 70.96(5)
O18 Mo5 O14 104.97(9)
O18 Mo5 O10 101.01(7)
O14 Mo5 O10 96.74(6)
O18 Mo5 O17 101.28(7)
O14 Mo5 O17 96.40(6)
O10 Mo5 O17 150.17(7)
O18 Mo5 O6 98.11(8)
O14 Mo5 O6 156.93(7)
O10 Mo5 O6 78.63(5)
O17 Mo5 O6 78.81(6)
O18 Mo5 O5 174.43(7)
O14 Mo5 O5 80.60(7)
O10 Mo5 O5 78.16(6)
O17 Mo5 O5 77.73(5)
O6 Mo5 O5 76.32(5)
O18 Mo5 Mo8 89.62(6)
O14 Mo5 Mo8 132.17(4)
O10 Mo5 Mo8 35.43(4)
O17 Mo5 Mo8 125.56(5)
O6 Mo5 Mo8 46.77(3)
O5 Mo5 Mo8 86.59(3)
O19 Mo6 O20 105.35(9)
O19 Mo6 O21 101.52(9)
O20 Mo6 O21 101.42(10)
O19 Mo6 O17 101.11(8)
O20 Mo6 O17 96.97(9)
O21 Mo6 O17 145.74(6)
O19 Mo6 O3 88.67(8)
O20 Mo6 O3 163.84(6)
O21 Mo6 O3 83.17(7)
O17 Mo6 O3 71.99(6)
O19 Mo6 O6 159.89(8)
O20 Mo6 O6 94.59(7)
O21 Mo6 O6 76.52(6)
O17 Mo6 O6 73.39(5)
O3 Mo6 O6 71.22(5)
O22 Mo7 O23 104.45(11)
O22 Mo7 O21 98.92(9)
O23 Mo7 O21 101.62(9)
O22 Mo7 O24 98.77(9)
O23 Mo7 O24 102.30(8)
O21 Mo7 O24 145.49(7)
O22 Mo7 O2 166.88(9)
O23 Mo7 O2 88.67(9)
O21 Mo7 O2 78.10(7)
O24 Mo7 O2 77.97(7)
O22 Mo7 O6 96.81(9)
O23 Mo7 O6 158.73(9)
O21 Mo7 O6 74.41(6)
O24 Mo7 O6 74.26(6)
O2 Mo7 O6 70.07(6)
O26 Mo8 O25 104.43(9)
O26 Mo8 O24 101.41(8)
O25 Mo8 O24 100.69(9)
O26 Mo8 O10 101.21(7)
O25 Mo8 O10 97.88(8)
O24 Mo8 O10 145.97(7)
O26 Mo8 O6 159.33(8)
O25 Mo8 O6 96.12(7)
O24 Mo8 O6 76.61(6)
O10 Mo8 O6 73.26(5)
O26 Mo8 O4 88.00(8)
O25 Mo8 O4 165.31(7)
O24 Mo8 O4 84.15(7)
O10 Mo8 O4 71.59(6)
O6 Mo8 O4 71.33(5)
O26 Mo8 Mo5 135.89(6)
O25 Mo8 Mo5 86.92(6)
O24 Mo8 Mo5 118.43(5)
O10 Mo8 Mo5 34.69(3)
O6 Mo8 Mo5 41.85(4)
O4 Mo8 Mo5 78.62(4)
Mo1 O2 Mo7 116.56(9)
Mo1 O3 Mo4 110.28(6)
Mo1 O3 Mo6 111.22(7)
Mo4 O3 Mo6 102.95(7)
Mo1 O4 Mo2 109.21(7)
Mo1 O4 Mo8 110.67(5)
Mo2 O4 Mo8 104.02(7)
Mo1 O5 Mo2 91.15(5)
Mo1 O5 Mo4 91.47(5)
Mo2 O5 Mo4 163.08(7)
Mo1 O5 Mo5 103.81(5)
Mo2 O5 Mo5 97.83(5)
Mo4 O5 Mo5 97.76(4)
Mo1 O5 Mo3 163.06(7)
Mo2 O5 Mo3 86.49(4)
Mo4 O5 Mo3 86.15(5)
Mo5 O5 Mo3 93.14(6)
Mo5 O6 Mo8 91.37(5)
Mo5 O6 Mo6 91.37(5)
Mo8 O6 Mo6 163.88(7)
Mo5 O6 Mo1 103.88(6)
Mo8 O6 Mo1 97.51(5)
Mo6 O6 Mo1 97.25(5)
Mo5 O6 Mo7 163.62(8)
Mo8 O6 Mo7 86.53(5)
Mo6 O6 Mo7 86.37(4)
Mo1 O6 Mo7 92.50(6)
Mo2 O9 Mo3 116.51(8)
Mo5 O10 Mo8 109.88(5)
Mo5 O10 Mo2 110.35(7)
Mo8 O10 Mo2 103.86(7)
Mo4 O13 Mo3 116.55(8)
Mo5 O14 Mo3 116.39(9)
Mo5 O17 Mo6 109.77(7)
Mo5 O17 Mo4 111.13(5)
Mo6 O17 Mo4 103.03(7)
Mo6 O21 Mo7 117.18(9)
Mo8 O24 Mo7 117.66(9)
C2A S1A C3A 100.7(2)
C2A S1A C1A 101.8(2)
C3A S1A C1A 100.4(2)
C1B S1B C3B 94.5(5)
C1B S1B C2B 100.7(4)
C3B S1B C2B 99.0(5)
S1B C1B H1B1 109.5
S1B C1B H1B2 109.5
H1B1 C1B H1B2 109.5
S1B C1B H1B3 109.5
H1B1 C1B H1B3 109.5
H1B2 C1B H1B3 109.5
S1B C2B H2B1 109.5
S1B C2B H2B2 109.5
H2B1 C2B H2B2 109.5
S1B C2B H2B3 109.5
H2B1 C2B H2B3 109.5
H2B2 C2B H2B3 109.5
S1B C3B H3B1 109.5
S1B C3B H3B2 109.5
H3B1 C3B H3B2 109.5
S1B C3B H3B3 109.5
H3B1 C3B H3B3 109.5
H3B2 C3B H3B3 109.5
C4A S2A C5A 102.4(2)
C4A S2A C6A 101.8(2)
C5A S2A C6A 100.5(2)
C6B S2B C4B 102.9(6)
C6B S2B C5B 103.6(7)
C4B S2B C5B 103.7(5)
S2B C4B H4B1 109.5
S2B C4B H4B2 109.5
H4B1 C4B H4B2 109.5
S2B C4B H4B3 109.5
H4B1 C4B H4B3 109.5
H4B2 C4B H4B3 109.5
S2B C5B H5B1 109.5
S2B C5B H5B2 109.5
H5B1 C5B H5B2 109.5
S2B C5B H5B3 109.5
H5B1 C5B H5B3 109.5
H5B2 C5B H5B3 109.5
S2B C6B H6B1 109.5
S2B C6B H6B2 109.5
H6B1 C6B H6B2 109.5
S2B C6B H6B3 109.5
H6B1 C6B H6B3 109.5
H6B2 C6B H6B3 109.5
C7A S3A C8A 99.2(2)
C7A S3A C9A 104.1(2)
C8A S3A C9A 100.7(3)
C8B S3B C9B 100.3(5)
C8B S3B C7B 106.8(4)
C9B S3B C7B 100.4(4)
S3B C7B H7B1 109.5
S3B C7B H7B2 109.5
H7B1 C7B H7B2 109.5
S3B C7B H7B3 109.5
H7B1 C7B H7B3 109.5
H7B2 C7B H7B3 109.5
S3B C8B H8B1 109.5
S3B C8B H8B2 109.5
H8B1 C8B H8B2 109.5
S3B C8B H8B3 109.5
H8B1 C8B H8B3 109.5
H8B2 C8B H8B3 109.5
S3B C9B H9B1 109.5
S3B C9B H9B2 109.5
H9B1 C9B H9B2 109.5
S3B C9B H9B3 109.5
H9B1 C9B H9B3 109.5
H9B2 C9B H9B3 109.5
C11A S4A C10A 102.2(2)
C11A S4A C12A 85.0(3)
C10A S4A C12A 100.1(2)
C11B S4B C10B 94.1(5)
C11B S4B C12B 78.9(7)
C10B S4B C12B 97.9(5)
S4B C10B H10D 109.5
S4B C10B H10E 109.5
H10D C10B H10E 109.5
S4B C10B H10F 109.5
H10D C10B H10F 109.5
H10E C10B H10F 109.5
S4B C11B H11D 109.5
S4B C11B H11E 109.5
H11D C11B H11E 109.5
S4B C11B H11F 109.5
H11D C11B H11F 109.5
H11E C11B H11F 109.5
S4B C12B H12D 109.5
S4B C12B H12E 109.5
H12D C12B H12E 109.5
S4B C12B H12F 109.5
H12D C12B H12F 109.5
H12E C12B H12F 109.5

loop_
_geom_bond_atom_site_label_1
_geom_bond_atom_site_label_2
_geom_bond_distance
Mo1 O1 1.6779(18)
Mo1 O2 1.7450(17)
Mo1 O3 1.9443(13)
Mo1 O4 1.9517(13)
Mo1 O5 2.1573(15)
Mo1 O6 2.3715(16)
Mo1 Mo2 3.2170(3)
Mo2 O7 1.694(2)
Mo2 O8 1.6964(15)
Mo2 O9 1.8915(18)
Mo2 O4 1.9947(15)
Mo2 O5 2.3434(11)
Mo2 O10 2.3657(15)
Mo3 O11 1.698(2)
Mo3 O12 1.707(2)
Mo3 O13 1.9254(12)
Mo3 O9 1.9269(14)
Mo3 O14 2.3124(17)
Mo3 O5 2.3962(14)
Mo4 O16 1.6901(19)
Mo4 O15 1.6913(14)
Mo4 O13 1.8876(17)
Mo4 O3 1.9950(16)
Mo4 O17 2.3471(17)
Mo4 O5 2.3525(12)
Mo5 O18 1.6781(18)
Mo5 O14 1.7400(16)
Mo5 O10 1.9473(12)
Mo5 O17 1.9527(13)
Mo5 O6 2.1475(16)
Mo5 O5 2.3644(15)
Mo5 Mo8 3.2177(3)
Mo6 O19 1.6782(18)
Mo6 O20 1.693(2)
Mo6 O21 1.897(2)
Mo6 O17 1.9852(15)
Mo6 O3 2.3406(16)
Mo6 O6 2.3501(11)
Mo7 O22 1.688(2)
Mo7 O23 1.704(2)
Mo7 O21 1.9253(16)
Mo7 O24 1.9245(14)
Mo7 O2 2.3058(17)
Mo7 O6 2.4158(15)
Mo8 O26 1.6977(15)
Mo8 O25 1.698(2)
Mo8 O24 1.8895(19)
Mo8 O10 1.9836(15)
Mo8 O6 2.3452(12)
Mo8 O4 2.3512(16)
S1A C2A 1.740(4)
S1A C3A 1.801(4)
S1A C1A 1.833(3)
C1A H1A1 0.9600
C1A H1A2 0.9600
C1A H1A3 0.9600
C2A H2A1 0.9600
C2A H2A2 0.9600
C2A H2A3 0.9600
C3A H3A1 0.9600
C3A H3A2 0.9600
C3A H3A3 0.9600
S1B C1B 1.697(7)
S1B C3B 1.750(10)
S1B C2B 1.786(9)
C1B H1B1 0.9600
C1B H1B2 0.9600
C1B H1B3 0.9600
C2B H2B1 0.9600
C2B H2B2 0.9600
C2B H2B3 0.9600
C3B H3B1 0.9600
C3B H3B2 0.9600
C3B H3B3 0.9600
S2A C4A 1.740(3)
S2A C5A 1.764(4)
S2A C6A 1.805(5)
C4A H4A1 0.9600
C4A H4A2 0.9600
C4A H4A3 0.9600
C5A H5A1 0.9600
C5A H5A2 0.9600
C5A H5A3 0.9600
C6A H6A1 0.9600
C6A H6A2 0.9600
C6A H6A3 0.9600
S2B C6B 1.653(16)
S2B C4B 1.724(8)
S2B C5B 1.795(10)
C4B H4B1 0.9600
C4B H4B2 0.9600
C4B H4B3 0.9600
C5B H5B1 0.9600
C5B H5B2 0.9600
C5B H5B3 0.9600
C6B H6B1 0.9600
C6B H6B2 0.9600
C6B H6B3 0.9600
S3A C7A 1.730(4)
S3A C8A 1.724(4)
S3A C9A 1.811(6)
C7A H7A1 0.9600
C7A H7A2 0.9600
C7A H7A3 0.9600
C8A H8A1 0.9600
C8A H8A2 0.9600
C8A H8A3 0.9600
C9A H9A1 0.9600
C9A H9A2 0.9600
C9A H9A3 0.9600
S3B C8B 1.790(8)
S3B C9B 1.813(9)
S3B C7B 1.853(8)
C7B H7B1 0.9600
C7B H7B2 0.9600
C7B H7B3 0.9600
C8B H8B1 0.9600
C8B H8B2 0.9600
C8B H8B3 0.9600
C9B H9B1 0.9600
C9B H9B2 0.9600
C9B H9B3 0.9600
S4A C11A 1.711(6)
S4A C10A 1.739(4)
S4A C12A 1.813(5)
C10A H10A 0.9600
C10A H10B 0.9600
C10A H10C 0.9600
C11A H11A 0.9600
C11A H11B 0.9600
C11A H11C 0.9600
C12A H12A 0.9600
C12A H12B 0.9600
C12A H12C 0.9600
S4B C11B 1.746(9)
S4B C10B 1.795(7)
S4B C12B 1.859(9)
C10B H10D 0.9600
C10B H10E 0.9600
C10B H10F 0.9600
C11B H11D 0.9600
C11B H11E 0.9600
C11B H11F 0.9600
C12B H12D 0.9600
C12B H12E 0.9600
C12B H12F 0.9600
